data_7127366
loop_
_publ_author_name
'Leit\~ao, Maria In\^es P S'
'Gonzalez, Carmen'
'Francescato, Giulia'
'Filipiak, Zuzanna'
'Petronilho, Ana'

_publ_section_title
;
 On the reactivity of mRNA Cap0: C-H oxidative addition of
 7-methylguanosine to Pt<sup>0</sup> and base pairing studies.
;
_journal_issue 87
_journal_name_full 'Chemical communications (Cambridge, England)'
_journal_page_first 13365
_journal_page_last 13368
_journal_paper_doi 10.1039/d0cc06075e
_journal_volume 56
_journal_year 2020
_chemical_absolute_configuration syn
_chemical_formula_moiety 'C47 H46 N5 O5 P2 Pt, Cl'
_chemical_formula_sum 'C47 H46 Cl N5 O5 P2 Pt'
_chemical_formula_weight 1053.37
_space_group_crystal_system monoclinic
_space_group_IT_number 4
_space_group_name_Hall 'P 2yb'
_space_group_name_H-M_alt 'P 1 21 1'
_atom_sites_solution_hydrogens mixed
_audit_creation_method SHELXL-2018/3
_audit_update_record
;
2020-08-03 deposited with the CCDC.	2020-10-05 downloaded from the CCDC.
;
_cell_angle_alpha 90
_cell_angle_beta 113.307(2)
_cell_angle_gamma 90
_cell_formula_units_Z 2
_cell_length_a 14.8090(7)
_cell_length_b 9.7032(4)
_cell_length_c 18.6573(9)
_cell_measurement_reflns_used 9974
_cell_measurement_temperature 110(2)
_cell_measurement_theta_max 28.27
_cell_measurement_theta_min 2.25
_cell_volume 2462.2(2)
_computing_cell_refinement 'Bruker SAINT'
_computing_data_collection 'Bruker APEX3'
_computing_data_reduction 'Bruker SAINT'
_computing_molecular_graphics 'Ortep for Windows (Farrugia, 2012)'
_computing_publication_material 'WinGX publication routines (Farrugia, 2012)'
_computing_structure_refinement 'SHELXL-2018/3 (Sheldrick, 2018)'
_computing_structure_solution SIR2019
_diffrn_ambient_temperature 110(2)
_diffrn_measured_fraction_theta_full 0.998
_diffrn_measured_fraction_theta_max 0.998
_diffrn_measurement_device_type 'Bruker D8 VENTURE Photon 100 CMOS'
_diffrn_measurement_method '\f and \w scans'
_diffrn_radiation_probe x-ray
_diffrn_radiation_type MoK\a
_diffrn_radiation_wavelength 0.71073
_diffrn_reflns_av_R_equivalents 0.0810
_diffrn_reflns_av_unetI/netI 0.0741
_diffrn_reflns_Laue_measured_fraction_full 0.998
_diffrn_reflns_Laue_measured_fraction_max 0.998
_diffrn_reflns_limit_h_max 19
_diffrn_reflns_limit_h_min -19
_diffrn_reflns_limit_k_max 9
_diffrn_reflns_limit_k_min -12
_diffrn_reflns_limit_l_max 24
_diffrn_reflns_limit_l_min -24
_diffrn_reflns_number 37856
_diffrn_reflns_point_group_measured_fraction_full 0.855
_diffrn_reflns_point_group_measured_fraction_max 0.818
_diffrn_reflns_theta_full 25.242
_diffrn_reflns_theta_max 28.330
_diffrn_reflns_theta_min 1.499
_exptl_absorpt_coefficient_mu 3.016
_exptl_absorpt_correction_T_max 0.7457
_exptl_absorpt_correction_T_min 0.3228
_exptl_absorpt_correction_type multi-scan
_exptl_absorpt_process_details
;
SADABS 2016/2: Krause, L., Herbst-Irmer, R., Sheldrick G.M. & Stalke D.,
 J. Appl. Cryst. 48 (2015) 3-10
;
_exptl_crystal_colour colourless
_exptl_crystal_density_diffrn 1.421
_exptl_crystal_density_method 'not measured'
_exptl_crystal_description prism
_exptl_crystal_F_000 1056
_exptl_crystal_size_max 0.360
_exptl_crystal_size_mid 0.260
_exptl_crystal_size_min 0.200
_refine_diff_density_max 3.422
_refine_diff_density_min -3.557
_refine_diff_density_rms 0.159
_refine_ls_abs_structure_details
;
 Refined as an inversion twin.
;
_refine_ls_abs_structure_Flack 0.122(9)
_refine_ls_extinction_method none
_refine_ls_goodness_of_fit_ref 1.052
_refine_ls_hydrogen_treatment mixed
_refine_ls_matrix_type full
_refine_ls_number_parameters 544
_refine_ls_number_reflns 10029
_refine_ls_number_restraints 8
_refine_ls_restrained_S_all 3.111
_refine_ls_R_factor_all 0.0483
_refine_ls_R_factor_gt 0.0424
_refine_ls_shift/su_max 0.000
_refine_ls_shift/su_mean 0.000
_refine_ls_structure_factor_coef Fsqd
_refine_ls_weighting_details 'w=1/[\s^2^(Fo^2^)+(0.0601P)^2^] where P=(Fo^2^+2Fc^2^)/3'
_refine_ls_weighting_scheme calc
_refine_ls_wR_factor_gt 0.1048
_refine_ls_wR_factor_ref 0.1071
_reflns_Friedel_coverage 0.549
_reflns_Friedel_fraction_full 0.693
_reflns_Friedel_fraction_max 0.616
_reflns_number_gt 9109
_reflns_number_total 10029
_reflns_threshold_expression 'I > 2\s(I)'
_cod_data_source_file d0cc06075e2.cif
_cod_data_source_block XS_26_2020
_cod_depositor_comments 'Adding full bibliography for 7127366.cif.'
_cod_original_sg_symbol_H-M 'P 21'
_cod_database_code 7127366
_shelx_shelxl_version_number 2018/3
_shelx_space_group_comment
;
The symmetry employed for this shelxl refinement is uniquely defined
by the following loop, which should always be used as a source of
symmetry information in preference to the above space-group names.
They are only intended as comments.
;
_shelx_estimated_absorpt_t_min 0.410
_shelx_estimated_absorpt_t_max 0.584

loop_
_space_group_symop_operation_xyz
'x, y, z'
'-x, y+1/2, -z'

loop_
_atom_site_label
_atom_site_type_symbol
_atom_site_fract_x
_atom_site_fract_y
_atom_site_fract_z
_atom_site_U_iso_or_equiv
_atom_site_adp_type
_atom_site_occupancy
_atom_site_site_symmetry_order
_atom_site_calc_flag
_atom_site_refinement_flags_posn
_atom_site_refinement_flags_adp
_atom_site_refinement_flags_occupancy
_atom_site_disorder_assembly
_atom_site_disorder_group
C37 C 0.2340(6) 0.2132(10) 0.3621(4) 0.0172(19) Uani 1 1 d . . . . .
N3 N 0.6923(5) 0.1347(8) 0.2759(4) 0.0158(14) Uani 1 1 d . . . . .
C4' C 0.6071(6) 0.4206(8) 0.1468(4) 0.0159(16) Uani 1 1 d . . . . .
H'4 H 0.569690 0.503004 0.117904 0.019 Uiso 1 1 calc R U . . .
C5 C 0.5758(6) -0.0076(9) 0.3068(4) 0.0151(16) Uani 1 1 d . . . . .
C4 C 0.6034(6) 0.1091(8) 0.2787(4) 0.0145(16) Uani 1 1 d . . . . .
C25 C 0.3770(6) 0.0024(8) 0.0854(4) 0.0150(16) Uani 1 1 d . . . . .
C2' C 0.5884(6) 0.4364(8) 0.2685(5) 0.0167(17) Uani 1 1 d . . . . .
H'2 H 0.620020 0.403635 0.323737 0.020 Uiso 1 1 calc R U . . .
C31 C 0.2426(7) 0.4773(9) 0.2917(5) 0.0218(18) Uani 1 1 d . . . . .
C8 C 0.4411(6) 0.1293(8) 0.2556(4) 0.0152(17) Uani 1 1 d . . . . .
C1' C 0.5192(6) 0.3307(8) 0.2168(4) 0.0137(15) Uani 1 1 d . . . . .
H1' H 0.450763 0.366996 0.200659 0.016 Uiso 1 1 calc R U . . .
C43 C 0.4221(6) 0.3395(9) 0.3897(4) 0.0163(16) Uani 1 1 d . . . . .
C48 C 0.4764(7) 0.2290(9) 0.4338(5) 0.0230(19) Uani 1 1 d . . . . .
H48 H 0.447001 0.140520 0.428269 0.028 Uiso 1 1 calc R U . . .
C30 C 0.4420(6) 0.0635(9) 0.0584(5) 0.0182(17) Uani 1 1 d . . . . .
H30 H 0.427882 0.151925 0.034695 0.022 Uiso 1 1 calc R U . . .
C5' C 0.6653(7) 0.3611(9) 0.1034(5) 0.0202(18) Uani 1 1 d . . . . .
H5'B H 0.619287 0.337526 0.049692 0.024 Uiso 1 1 calc R U . . .
H5'A H 0.710795 0.432548 0.099511 0.024 Uiso 1 1 calc R U . . .
C26 C 0.3984(7) -0.1280(9) 0.1196(5) 0.0212(18) Uani 1 1 d . . . . .
H26 H 0.354000 -0.170214 0.138282 0.025 Uiso 1 1 calc R U . . .
C3' C 0.6657(7) 0.4596(8) 0.2325(5) 0.0175(17) Uani 1 1 d . . . . .
H'3 H 0.723197 0.396593 0.256980 0.021 Uiso 1 1 calc R U . . .
C29 C 0.5269(7) -0.0035(10) 0.0660(6) 0.029(2) Uani 1 1 d . . . . .
H29 H 0.570619 0.038380 0.046580 0.034 Uiso 1 1 calc R U . . .
C20 C 0.1665(7) -0.1306(10) 0.0040(5) 0.0236(19) Uani 1 1 d . . . . .
H20 H 0.217904 -0.141492 -0.013773 0.028 Uiso 1 1 calc R U . . .
C12 C 0.4155(7) -0.0918(9) 0.3112(5) 0.0231(19) Uani 1 1 d . . . . .
H12C H 0.439150 -0.100844 0.368043 0.035 Uiso 1 1 calc R U . . .
H12B H 0.420179 -0.181190 0.288464 0.035 Uiso 1 1 calc R U . . .
H12A H 0.346883 -0.061122 0.290008 0.035 Uiso 1 1 calc R U . . .
C47 C 0.5707(7) 0.2474(11) 0.4845(5) 0.028(2) Uani 1 1 d . . . . .
H47 H 0.606163 0.172194 0.515532 0.033 Uiso 1 1 calc R U . . .
C28 C 0.5498(7) -0.1322(11) 0.1017(5) 0.029(2) Uani 1 1 d . . . . .
H28 H 0.610086 -0.176189 0.109019 0.035 Uiso 1 1 calc R U . . .
C41 C 0.1953(7) 0.1641(9) 0.4736(5) 0.027(2) Uani 1 1 d . . . . .
H41 H 0.206237 0.179263 0.526700 0.032 Uiso 1 1 calc R U . . .
C27 C 0.4825(7) -0.1957(10) 0.1267(5) 0.027(2) Uani 1 1 d . . . . .
H27 H 0.495158 -0.285647 0.148508 0.032 Uiso 1 1 calc R U . . .
C46 C 0.6170(8) 0.3763(12) 0.4917(5) 0.029(2) Uani 1 1 d . . . . .
H46 H 0.683698 0.388292 0.526559 0.035 Uiso 1 1 calc R U . . .
C21 C 0.0844(8) -0.2180(11) -0.0238(7) 0.037(3) Uani 1 1 d . . . . .
H21 H 0.080148 -0.286973 -0.061182 0.045 Uiso 1 1 calc R U . . .
C39 C 0.1085(8) 0.0453(10) 0.3516(6) 0.028(2) Uani 1 1 d . . . . .
H39 H 0.062029 -0.022670 0.323046 0.033 Uiso 1 1 calc R U . . .
C22 C 0.0104(8) -0.2051(12) 0.0022(7) 0.041(3) Uani 1 1 d . . . . .
H22 H -0.044208 -0.266145 -0.015953 0.050 Uiso 1 1 calc R U . . .
C19 C 0.1725(6) -0.0288(9) 0.0573(4) 0.0147(16) Uani 1 1 d . . . . .
C24 C 0.0962(6) -0.0156(9) 0.0829(5) 0.0215(18) Uani 1 1 d . . . . .
H24 H 0.099444 0.053668 0.119802 0.026 Uiso 1 1 calc R U . . .
C23 C 0.0155(8) -0.1035(11) 0.0547(6) 0.033(2) Uani 1 1 d . . . . .
H23 H -0.036467 -0.092937 0.071941 0.040 Uiso 1 1 calc R U . . .
C38 C 0.1615(7) 0.1168(9) 0.3178(5) 0.0205(18) Uani 1 1 d . . . . .
H38 H 0.149606 0.101436 0.264531 0.025 Uiso 1 1 calc R U . . .
C40 C 0.1248(8) 0.0757(13) 0.4304(6) 0.036(3) Uani 1 1 d . . . . .
H40 H 0.084907 0.032388 0.453079 0.043 Uiso 1 1 calc R U . . .
C42 C 0.2517(6) 0.2328(9) 0.4416(5) 0.0210(18) Uani 1 1 d . . . . .
H42 H 0.302457 0.293219 0.472890 0.025 Uiso 1 1 calc R U . . .
C6 C 0.6410(6) -0.1185(8) 0.3358(4) 0.0158(16) Uani 1 1 d . . . . .
C44 C 0.4678(7) 0.4684(9) 0.3966(5) 0.0229(19) Uani 1 1 d . . . . .
H44 H 0.432130 0.544052 0.366167 0.027 Uiso 1 1 calc R U . . .
C45 C 0.5638(7) 0.4851(11) 0.4473(5) 0.028(2) Uani 1 1 d . . . . .
H45 H 0.594208 0.572741 0.451881 0.034 Uiso 1 1 calc R U . . .
C32 C 0.2349(10) 0.5435(11) 0.2236(7) 0.045(3) Uani 1 1 d . . . . .
H32 H 0.259088 0.499132 0.189315 0.054 Uiso 1 1 calc R U . . .
C33 C 0.1930(10) 0.6717(12) 0.2047(7) 0.051(3) Uani 1 1 d . . . . .
H33 H 0.191353 0.717025 0.159064 0.061 Uiso 1 1 calc R U . . .
C34 C 0.1531(9) 0.7353(10) 0.2520(7) 0.042(2) Uani 1 1 d . . . . .
H34 H 0.121483 0.822163 0.237881 0.051 Uiso 1 1 calc R U . . .
C35 C 0.1601(9) 0.6699(10) 0.3208(7) 0.042(2) Uani 1 1 d . . . . .
H35 H 0.134917 0.713481 0.354562 0.051 Uiso 1 1 calc R U . . .
C36 C 0.2038(9) 0.5415(11) 0.3395(6) 0.037(3) Uani 1 1 d . . . . .
H36 H 0.207233 0.496715 0.385767 0.044 Uiso 1 1 calc R U . . .
C13 C 0.2417(5) 0.2240(8) 0.0096(4) 0.0146(17) Uani 1 1 d . . . . .
C14 C 0.1934(5) 0.1883(14) -0.0688(4) 0.0187(14) Uani 1 1 d . . . . .
H14 H 0.172351 0.096088 -0.082915 0.022 Uiso 1 1 calc R U . . .
C2 C 0.7539(6) 0.0298(9) 0.3035(4) 0.0172(16) Uani 1 1 d . . . . .
C18 C 0.2709(6) 0.3597(9) 0.0289(5) 0.0185(17) Uani 1 1 d . . . . .
H18 H 0.304234 0.385356 0.082049 0.022 Uiso 1 1 calc R U . . .
C17 C 0.2512(7) 0.4585(9) -0.0299(5) 0.0237(19) Uani 1 1 d . . . . .
H17 H 0.268927 0.551984 -0.016511 0.028 Uiso 1 1 calc R U . . .
C16 C 0.2058(7) 0.4202(10) -0.1076(5) 0.025(2) Uani 1 1 d . . . . .
H16 H 0.195574 0.486337 -0.147621 0.030 Uiso 1 1 calc R U . . .
C15 C 0.1762(7) 0.2879(11) -0.1263(5) 0.028(2) Uani 1 1 d . . . . .
H15 H 0.143080 0.262949 -0.179609 0.034 Uiso 1 1 calc R U . . .
N9 N 0.5222(4) 0.1923(10) 0.2499(3) 0.0123(10) Uani 1 1 d . U . . .
N7 N 0.4762(5) 0.0099(7) 0.2919(4) 0.0156(14) Uani 1 1 d . . . . .
N1 N 0.7274(5) -0.0874(8) 0.3298(4) 0.0203(15) Uani 1 1 d . . . . .
H100 H 0.772343 -0.152591 0.345066 0.024 Uiso 1 1 calc DR U . . .
N11 N 0.8453(6) 0.0381(8) 0.3051(5) 0.0263(17) Uani 1 1 d . . . . .
H11A H 0.863910 0.112811 0.287938 0.032 Uiso 1 1 calc R U . . .
H11B H 0.886430 -0.031064 0.323395 0.032 Uiso 1 1 calc R U . . .
O10 O 0.6272(5) -0.2294(6) 0.3621(3) 0.0211(13) Uani 1 1 d . . . . .
O4' O 0.5389(4) 0.3166(6) 0.1481(3) 0.0178(12) Uani 1 1 d . . . . .
O2' O 0.5317(4) 0.5565(6) 0.2623(3) 0.0192(12) Uani 1 1 d . . . . .
H2' H 0.568224 0.620049 0.288834 0.029 Uiso 1 1 calc R U . . .
O3' O 0.6972(5) 0.5983(7) 0.2359(4) 0.0256(14) Uani 1 1 d . . . . .
H3' H 0.754907 0.605581 0.269614 0.038 Uiso 1 1 calc R U . . .
O5' O 0.720707 0.241387 0.138813 0.0248(14) Uani 1 1 d D . . . .
P1 P 0.27204(15) 0.0969(2) 0.08829(11) 0.0110(4) Uani 1 1 d . . . . .
P2 P 0.30029(16) 0.3085(2) 0.31450(11) 0.0142(4) Uani 1 1 d . . . . .
Cl1 Cl 0.90929(19) 0.7174(3) 0.35112(15) 0.0432(7) Uani 1 1 d . . . . .
Pt1 Pt 0.299500 0.196660 0.206260 0.01197(8) Uani 1 1 d D . . . .
H1 H 0.192050 0.282866 0.172050 0.14(8) Uiso 1 1 d . . . . .
H4' H 0.691103 0.191903 0.171903 0.08(4) Uiso 1 1 d D . . . .

loop_
_atom_site_aniso_label
_atom_site_aniso_U_11
_atom_site_aniso_U_22
_atom_site_aniso_U_33
_atom_site_aniso_U_23
_atom_site_aniso_U_13
_atom_site_aniso_U_12
C37 0.019(3) 0.019(6) 0.020(3) -0.001(4) 0.014(3) -0.002(4)
N3 0.013(4) 0.015(3) 0.019(3) 0.003(3) 0.006(3) 0.001(3)
C4' 0.021(4) 0.010(4) 0.019(4) 0.004(3) 0.011(3) -0.001(3)
C5 0.021(4) 0.013(4) 0.012(3) -0.001(3) 0.007(3) -0.001(3)
C4 0.021(4) 0.012(4) 0.011(3) -0.006(3) 0.006(3) -0.005(3)
C25 0.024(4) 0.012(4) 0.013(3) -0.002(3) 0.011(3) 0.003(3)
C2' 0.022(4) 0.010(4) 0.017(4) 0.000(3) 0.007(3) 0.002(3)
C31 0.028(5) 0.011(4) 0.033(5) 0.000(4) 0.019(4) 0.008(4)
C8 0.026(5) 0.013(4) 0.012(3) -0.009(3) 0.013(3) -0.013(3)
C1' 0.013(4) 0.014(4) 0.016(3) 0.006(3) 0.008(3) 0.003(3)
C43 0.022(4) 0.016(4) 0.013(3) -0.002(3) 0.009(3) -0.004(3)
C48 0.027(4) 0.020(5) 0.023(4) 0.004(3) 0.012(3) 0.004(3)
C30 0.015(4) 0.016(4) 0.024(4) -0.005(4) 0.009(3) -0.002(3)
C5' 0.029(5) 0.020(4) 0.019(4) 0.006(3) 0.016(4) 0.006(4)
C26 0.027(5) 0.023(4) 0.019(4) 0.006(4) 0.014(4) 0.010(4)
C3' 0.027(5) 0.006(3) 0.020(4) -0.001(3) 0.009(4) -0.004(3)
C29 0.031(5) 0.025(5) 0.034(5) -0.014(4) 0.017(4) -0.005(4)
C20 0.023(5) 0.022(4) 0.032(5) -0.002(4) 0.017(4) -0.006(4)
C12 0.030(5) 0.018(4) 0.028(4) 0.008(4) 0.018(4) 0.000(4)
C47 0.026(5) 0.035(5) 0.023(4) 0.003(4) 0.009(4) 0.004(4)
C28 0.025(5) 0.031(5) 0.030(5) -0.002(4) 0.010(4) 0.018(4)
C41 0.037(5) 0.027(6) 0.021(4) 0.002(4) 0.017(4) -0.009(4)
C27 0.038(6) 0.025(5) 0.020(4) 0.009(4) 0.016(4) 0.015(4)
C46 0.026(5) 0.040(6) 0.022(4) -0.012(4) 0.010(4) -0.003(4)
C21 0.036(6) 0.028(5) 0.057(7) -0.018(5) 0.029(6) -0.015(5)
C39 0.034(5) 0.023(5) 0.035(5) 0.002(4) 0.022(4) 0.000(4)
C22 0.033(6) 0.035(6) 0.064(7) -0.016(6) 0.027(6) -0.020(5)
C19 0.012(4) 0.017(4) 0.018(4) 0.001(3) 0.008(3) -0.003(3)
C24 0.022(5) 0.017(4) 0.032(5) -0.006(4) 0.018(4) 0.003(4)
C23 0.026(5) 0.031(5) 0.051(6) -0.011(5) 0.024(5) -0.008(4)
C38 0.026(5) 0.019(4) 0.019(4) -0.004(3) 0.010(4) -0.003(4)
C40 0.034(6) 0.051(7) 0.041(5) 0.014(5) 0.033(5) 0.006(5)
C42 0.025(4) 0.018(4) 0.022(4) -0.004(3) 0.012(3) -0.005(3)
C6 0.024(4) 0.013(4) 0.013(3) -0.004(3) 0.010(3) -0.002(3)
C44 0.037(5) 0.015(4) 0.019(4) -0.004(3) 0.013(4) -0.005(4)
C45 0.035(6) 0.028(5) 0.028(5) -0.011(4) 0.020(4) -0.016(4)
C32 0.084(9) 0.021(5) 0.055(7) 0.012(5) 0.055(7) 0.025(6)
C33 0.083(9) 0.025(8) 0.067(7) 0.015(6) 0.053(7) 0.022(6)
C34 0.065(5) 0.017(4) 0.057(4) 0.004(3) 0.036(4) 0.022(3)
C35 0.065(5) 0.017(4) 0.057(4) 0.004(3) 0.036(4) 0.022(3)
C36 0.055(7) 0.029(6) 0.033(5) 0.001(4) 0.024(5) 0.017(5)
C13 0.011(3) 0.015(5) 0.021(3) 0.002(3) 0.009(3) 0.005(3)
C14 0.021(3) 0.019(4) 0.018(3) -0.003(5) 0.010(3) 0.002(6)
C2 0.019(4) 0.019(4) 0.015(3) 0.003(3) 0.009(3) 0.004(3)
C18 0.020(4) 0.018(4) 0.021(4) -0.002(3) 0.011(3) -0.004(3)
C17 0.029(5) 0.015(4) 0.034(5) 0.009(4) 0.019(4) 0.005(4)
C16 0.022(5) 0.029(5) 0.029(5) 0.022(4) 0.016(4) 0.011(4)
C15 0.027(5) 0.042(6) 0.018(4) 0.010(4) 0.011(4) 0.014(4)
N9 0.016(2) 0.008(2) 0.014(2) 0.007(4) 0.0061(19) 0.005(4)
N7 0.019(4) 0.014(3) 0.015(3) -0.004(3) 0.008(3) -0.003(3)
N1 0.019(4) 0.016(3) 0.021(3) -0.001(3) 0.003(3) 0.005(3)
N11 0.025(4) 0.018(4) 0.039(4) 0.004(3) 0.016(4) 0.007(3)
O10 0.031(4) 0.013(3) 0.020(3) 0.003(2) 0.011(3) 0.000(3)
O4' 0.027(3) 0.018(3) 0.011(2) -0.002(2) 0.009(2) -0.010(3)
O2' 0.023(3) 0.011(3) 0.027(3) -0.003(2) 0.014(3) -0.002(2)
O3' 0.027(4) 0.014(3) 0.040(4) -0.007(3) 0.019(3) -0.010(3)
O5' 0.031(3) 0.022(3) 0.029(3) 0.006(3) 0.019(3) 0.012(3)
P1 0.0126(10) 0.0098(8) 0.0129(8) 0.0008(8) 0.0075(8) 0.0014(8)
P2 0.0197(11) 0.0113(9) 0.0152(9) 0.0002(8) 0.0107(8) 0.0015(8)
Cl1 0.0376(13) 0.041(2) 0.0482(13) 0.0044(13) 0.0137(11) 0.0195(13)
Pt1 0.01444(13) 0.01135(12) 0.01295(12) 0.00052(16) 0.00842(9) 0.00077(16)

loop_
_atom_type_symbol
_atom_type_description
_atom_type_scat_dispersion_real
_atom_type_scat_dispersion_imag
_atom_type_scat_source
C C 0.0033 0.0016 'International Tables Vol C Tables 4.2.6.8 and 6.1.1.4'
H H 0.0000 0.0000 'International Tables Vol C Tables 4.2.6.8 and 6.1.1.4'
N N 0.0061 0.0033 'International Tables Vol C Tables 4.2.6.8 and 6.1.1.4'
O O 0.0106 0.0060 'International Tables Vol C Tables 4.2.6.8 and 6.1.1.4'
P P 0.1023 0.0942 'International Tables Vol C Tables 4.2.6.8 and 6.1.1.4'
Cl Cl 0.1484 0.1585 'International Tables Vol C Tables 4.2.6.8 and 6.1.1.4'
Pt Pt -1.7033 8.3905 'International Tables Vol C Tables 4.2.6.8 and 6.1.1.4'

loop_
_geom_angle_atom_site_label_1
_geom_angle_atom_site_label_2
_geom_angle_atom_site_label_3
_geom_angle
_geom_angle_site_symmetry_1
_geom_angle_site_symmetry_3
_geom_angle_publ_flag
C42 C37 C38 118.9(7) . . ?
C42 C37 P2 122.2(7) . . ?
C38 C37 P2 118.9(5) . . ?
C2 N3 C4 111.8(7) . . ?
O4' C4' C5' 107.1(6) . . ?
O4' C4' C3' 105.5(6) . . ?
C5' C4' C3' 116.4(7) . . ?
O4' C4' H'4 109.2 . . ?
C5' C4' H'4 109.2 . . ?
C3' C4' H'4 109.2 . . ?
C4 C5 N7 105.9(7) . . ?
C4 C5 C6 121.0(8) . . ?
N7 C5 C6 132.8(7) . . ?
N3 C4 N9 126.1(7) . . ?
N3 C4 C5 127.1(8) . . ?
N9 C4 C5 106.7(7) . . ?
C30 C25 C26 119.3(8) . . ?
C30 C25 P1 121.3(6) . . ?
C26 C25 P1 119.0(6) . . ?
O2' C2' C1' 106.1(6) . . ?
O2' C2' C3' 111.1(7) . . ?
C1' C2' C3' 104.6(6) . . ?
O2' C2' H'2 111.5 . . ?
C1' C2' H'2 111.5 . . ?
C3' C2' H'2 111.5 . . ?
C36 C31 C32 118.5(8) . . ?
C36 C31 P2 122.0(7) . . ?
C32 C31 P2 119.5(6) . . ?
N7 C8 N9 104.2(7) . . ?
N7 C8 Pt1 129.1(6) . . ?
N9 C8 Pt1 126.3(6) . . ?
O4' C1' N9 107.8(6) . . ?
O4' C1' C2' 108.2(6) . . ?
N9 C1' C2' 117.0(6) . . ?
O4' C1' H1' 107.8 . . ?
N9 C1' H1' 107.8 . . ?
C2' C1' H1' 107.8 . . ?
C48 C43 C44 119.1(8) . . ?
C48 C43 P2 119.5(6) . . ?
C44 C43 P2 120.9(7) . . ?
C47 C48 C43 120.4(8) . . ?
C47 C48 H48 119.8 . . ?
C43 C48 H48 119.8 . . ?
C29 C30 C25 120.0(9) . . ?
C29 C30 H30 120.0 . . ?
C25 C30 H30 120.0 . . ?
O5' C5' C4' 114.2(6) . . ?
O5' C5' H5'B 108.7 . . ?
C4' C5' H5'B 108.7 . . ?
O5' C5' H5'A 108.7 . . ?
C4' C5' H5'A 108.7 . . ?
H5'B C5' H5'A 107.6 . . ?
C27 C26 C25 120.9(8) . . ?
C27 C26 H26 119.6 . . ?
C25 C26 H26 119.6 . . ?
O3' C3' C4' 108.7(6) . . ?
O3' C3' C2' 113.8(7) . . ?
C4' C3' C2' 101.9(6) . . ?
O3' C3' H'3 110.7 . . ?
C4' C3' H'3 110.7 . . ?
C2' C3' H'3 110.7 . . ?
C30 C29 C28 120.9(9) . . ?
C30 C29 H29 119.5 . . ?
C28 C29 H29 119.5 . . ?
C19 C20 C21 120.0(8) . . ?
C19 C20 H20 120.0 . . ?
C21 C20 H20 120.0 . . ?
N7 C12 H12C 109.5 . . ?
N7 C12 H12B 109.5 . . ?
H12C C12 H12B 109.5 . . ?
N7 C12 H12A 109.5 . . ?
H12C C12 H12A 109.5 . . ?
H12B C12 H12A 109.5 . . ?
C48 C47 C46 120.9(9) . . ?
C48 C47 H47 119.6 . . ?
C46 C47 H47 119.6 . . ?
C29 C28 C27 118.9(9) . . ?
C29 C28 H28 120.5 . . ?
C27 C28 H28 120.5 . . ?
C40 C41 C42 120.6(8) . . ?
C40 C41 H41 119.7 . . ?
C42 C41 H41 119.7 . . ?
C26 C27 C28 119.9(9) . . ?
C26 C27 H27 120.1 . . ?
C28 C27 H27 120.1 . . ?
C45 C46 C47 118.8(9) . . ?
C45 C46 H46 120.6 . . ?
C47 C46 H46 120.6 . . ?
C22 C21 C20 120.7(9) . . ?
C22 C21 H21 119.6 . . ?
C20 C21 H21 119.6 . . ?
C38 C39 C40 118.4(9) . . ?
C38 C39 H39 120.8 . . ?
C40 C39 H39 120.8 . . ?
C23 C22 C21 119.6(10) . . ?
C23 C22 H22 120.2 . . ?
C21 C22 H22 120.2 . . ?
C20 C19 C24 118.8(8) . . ?
C20 C19 P1 121.4(6) . . ?
C24 C19 P1 119.5(6) . . ?
C23 C24 C19 120.3(8) . . ?
C23 C24 H24 119.8 . . ?
C19 C24 H24 119.8 . . ?
C22 C23 C24 120.5(9) . . ?
C22 C23 H23 119.7 . . ?
C24 C23 H23 119.7 . . ?
C39 C38 C37 120.3(8) . . ?
C39 C38 H38 119.8 . . ?
C37 C38 H38 119.8 . . ?
C41 C40 C39 121.7(8) . . ?
C41 C40 H40 119.2 . . ?
C39 C40 H40 119.2 . . ?
C41 C42 C37 119.9(8) . . ?
C41 C42 H42 120.1 . . ?
C37 C42 H42 120.1 . . ?
O10 C6 N1 122.4(8) . . ?
O10 C6 C5 128.7(8) . . ?
N1 C6 C5 108.8(7) . . ?
C45 C44 C43 119.9(9) . . ?
C45 C44 H44 120.0 . . ?
C43 C44 H44 120.0 . . ?
C44 C45 C46 120.9(9) . . ?
C44 C45 H45 119.5 . . ?
C46 C45 H45 119.5 . . ?
C33 C32 C31 121.3(9) . . ?
C33 C32 H32 119.4 . . ?
C31 C32 H32 119.4 . . ?
C32 C33 C34 120.2(10) . . ?
C32 C33 H33 119.9 . . ?
C34 C33 H33 119.9 . . ?
C33 C34 C35 119.1(9) . . ?
C33 C34 H34 120.4 . . ?
C35 C34 H34 120.4 . . ?
C36 C35 C34 119.9(9) . . ?
C36 C35 H35 120.1 . . ?
C34 C35 H35 120.1 . . ?
C35 C36 C31 120.9(9) . . ?
C35 C36 H36 119.5 . . ?
C31 C36 H36 119.5 . . ?
C18 C13 C14 119.1(8) . . ?
C18 C13 P1 118.6(6) . . ?
C14 C13 P1 122.3(7) . . ?
C15 C14 C13 119.9(11) . . ?
C15 C14 H14 120.1 . . ?
C13 C14 H14 120.1 . . ?
N3 C2 N11 119.6(8) . . ?
N3 C2 N1 122.1(7) . . ?
N11 C2 N1 118.4(8) . . ?
C13 C18 C17 120.0(8) . . ?
C13 C18 H18 120.0 . . ?
C17 C18 H18 120.0 . . ?
C16 C17 C18 120.1(8) . . ?
C16 C17 H17 120.0 . . ?
C18 C17 H17 120.0 . . ?
C15 C16 C17 119.7(8) . . ?
C15 C16 H16 120.1 . . ?
C17 C16 H16 120.1 . . ?
C16 C15 C14 121.2(9) . . ?
C16 C15 H15 119.4 . . ?
C14 C15 H15 119.4 . . ?
C4 N9 C8 111.3(8) . . ?
C4 N9 C1' 125.3(6) . . ?
C8 N9 C1' 123.4(7) . . ?
C8 N7 C5 111.9(7) . . ?
C8 N7 C12 123.5(7) . . ?
C5 N7 C12 124.6(7) . . ?
C2 N1 C6 129.2(7) . . ?
C2 N1 H100 115.4 . . ?
C6 N1 H100 115.4 . . ?
C2 N11 H11A 120.0 . . ?
C2 N11 H11B 120.0 . . ?
H11A N11 H11B 120.0 . . ?
C1' O4' C4' 110.1(6) . . ?
C2' O2' H2' 109.5 . . ?
C3' O3' H3' 109.5 . . ?
C5' O5' H4' 111.2 . . ?
C19 P1 C25 104.3(4) . . ?
C19 P1 C13 106.6(4) . . ?
C25 P1 C13 104.9(3) . . ?
C19 P1 Pt1 113.7(2) . . ?
C25 P1 Pt1 114.3(3) . . ?
C13 P1 Pt1 112.3(2) . . ?
C37 P2 C31 106.2(4) . . ?
C37 P2 C43 105.7(4) . . ?
C31 P2 C43 105.2(4) . . ?
C37 P2 Pt1 112.0(3) . . ?
C31 P2 Pt1 112.5(3) . . ?
C43 P2 Pt1 114.6(3) . . ?
C8 Pt1 P2 96.2(2) . . ?
C8 Pt1 P1 93.3(2) . . ?
P2 Pt1 P1 170.43(7) . . ?
C8 Pt1 H1 168.7 . . ?
P2 Pt1 H1 76.88 . . ?
P1 Pt1 H1 93.66 . . ?

loop_
_geom_bond_atom_site_label_1
_geom_bond_atom_site_label_2
_geom_bond_distance
_geom_bond_site_symmetry_2
_geom_bond_publ_flag
C37 C42 1.414(10) . ?
C37 C38 1.417(12) . ?
C37 P2 1.815(8) . ?
N3 C2 1.328(11) . ?
N3 C4 1.361(10) . ?
C4' O4' 1.435(9) . ?
C4' C5' 1.511(11) . ?
C4' C3' 1.535(11) . ?
C4' H'4 1.0000 . ?
C5 C4 1.376(11) . ?
C5 N7 1.399(11) . ?
C5 C6 1.404(12) . ?
C4 N9 1.370(11) . ?
C25 C30 1.384(11) . ?
C25 C26 1.396(11) . ?
C25 P1 1.823(8) . ?
C2' O2' 1.414(10) . ?
C2' C1' 1.501(11) . ?
C2' C3' 1.555(11) . ?
C2' H'2 1.0000 . ?
C31 C36 1.385(12) . ?
C31 C32 1.388(13) . ?
C31 P2 1.818(9) . ?
C8 N7 1.339(11) . ?
C8 N9 1.388(10) . ?
C8 Pt1 2.036(9) . ?
C1' O4' 1.428(8) . ?
C1' N9 1.472(12) . ?
C1' H1' 1.0000 . ?
C43 C48 1.396(12) . ?
C43 C44 1.403(12) . ?
C43 P2 1.819(9) . ?
C48 C47 1.353(13) . ?
C48 H48 0.9500 . ?
C30 C29 1.372(13) . ?
C30 H30 0.9500 . ?
C5' O5' 1.425(9) . ?
C5' H5'B 0.9900 . ?
C5' H5'A 0.9900 . ?
C26 C27 1.367(12) . ?
C26 H26 0.9500 . ?
C3' O3' 1.418(9) . ?
C3' H'3 1.0000 . ?
C29 C28 1.393(14) . ?
C29 H29 0.9500 . ?
C20 C19 1.379(12) . ?
C20 C21 1.402(13) . ?
C20 H20 0.9500 . ?
C12 N7 1.472(10) . ?
C12 H12C 0.9800 . ?
C12 H12B 0.9800 . ?
C12 H12A 0.9800 . ?
C47 C46 1.408(15) . ?
C47 H47 0.9500 . ?
C28 C27 1.399(14) . ?
C28 H28 0.9500 . ?
C41 C40 1.345(15) . ?
C41 C42 1.376(11) . ?
C41 H41 0.9500 . ?
C27 H27 0.9500 . ?
C46 C45 1.380(15) . ?
C46 H46 0.9500 . ?
C21 C22 1.370(14) . ?
C21 H21 0.9500 . ?
C39 C38 1.374(12) . ?
C39 C40 1.423(13) . ?
C39 H39 0.9500 . ?
C22 C23 1.370(15) . ?
C22 H22 0.9500 . ?
C19 C24 1.395(10) . ?
C19 P1 1.822(8) . ?
C24 C23 1.391(13) . ?
C24 H24 0.9500 . ?
C23 H23 0.9500 . ?
C38 H38 0.9500 . ?
C40 H40 0.9500 . ?
C42 H42 0.9500 . ?
C6 O10 1.232(10) . ?
C6 N1 1.362(11) . ?
C44 C45 1.371(13) . ?
C44 H44 0.9500 . ?
C45 H45 0.9500 . ?
C32 C33 1.373(14) . ?
C32 H32 0.9500 . ?
C33 C34 1.386(14) . ?
C33 H33 0.9500 . ?
C34 C35 1.398(15) . ?
C34 H34 0.9500 . ?
C35 C36 1.383(13) . ?
C35 H35 0.9500 . ?
C36 H36 0.9500 . ?
C13 C18 1.387(11) . ?
C13 C14 1.394(10) . ?
C13 P1 1.833(7) . ?
C14 C15 1.391(14) . ?
C14 H14 0.9500 . ?
C2 N11 1.344(11) . ?
C2 N1 1.357(11) . ?
C18 C17 1.397(12) . ?
C18 H18 0.9500 . ?
C17 C16 1.386(13) . ?
C17 H17 0.9500 . ?
C16 C15 1.357(15) . ?
C16 H16 0.9500 . ?
C15 H15 0.9500 . ?
N1 H100 0.8800 . ?
N11 H11A 0.8800 . ?
N11 H11B 0.8800 . ?
O2' H2' 0.8400 . ?
O3' H3' 0.8400 . ?
O5' H4' 1.00899 . ?
P1 Pt1 2.2888(19) . ?
P2 Pt1 2.2886(19) . ?
Pt1 H1 1.68386 . ?

loop_
_geom_hbond_atom_site_label_D
_geom_hbond_atom_site_label_H
_geom_hbond_atom_site_label_A
_geom_hbond_distance_DH
_geom_hbond_distance_HA
_geom_hbond_distance_DA
_geom_hbond_angle_DHA
_geom_hbond_site_symmetry_A
_geom_hbond_publ_flag
C3' H'3 N3 1.00 2.63 3.239(11) 119.3 . yes
N11 H11B Cl1 0.88 2.49 3.268(8) 147.6 1_545 yes
O2' H2' O10 0.84 1.95 2.774(8) 164.9 1_565 yes
O3' H3' Cl1 0.84 2.44 3.237(7) 158.1 . yes

loop_
_geom_torsion_atom_site_label_1
_geom_torsion_atom_site_label_2
_geom_torsion_atom_site_label_3
_geom_torsion_atom_site_label_4
_geom_torsion
_geom_torsion_site_symmetry_1
_geom_torsion_site_symmetry_2
_geom_torsion_site_symmetry_3
_geom_torsion_site_symmetry_4
_geom_torsion_publ_flag
C2 N3 C4 N9 -175.4(7) . . . . ?
C2 N3 C4 C5 0.8(11) . . . . ?
N7 C5 C4 N3 -175.6(7) . . . . ?
C6 C5 C4 N3 -1.0(12) . . . . ?
N7 C5 C4 N9 1.1(8) . . . . ?
C6 C5 C4 N9 175.8(7) . . . . ?
O2' C2' C1' O4' 105.5(7) . . . . ?
C3' C2' C1' O4' -12.1(8) . . . . ?
O2' C2' C1' N9 -132.5(6) . . . . ?
C3' C2' C1' N9 109.9(7) . . . . ?
C44 C43 C48 C47 2.2(12) . . . . ?
P2 C43 C48 C47 173.4(6) . . . . ?
C26 C25 C30 C29 -0.5(12) . . . . ?
P1 C25 C30 C29 171.8(7) . . . . ?
O4' C4' C5' O5' -61.1(9) . . . . ?
C3' C4' C5' O5' 56.6(9) . . . . ?
C30 C25 C26 C27 -0.1(13) . . . . ?
P1 C25 C26 C27 -172.5(7) . . . . ?
O4' C4' C3' O3' -151.6(6) . . . . ?
C5' C4' C3' O3' 89.8(8) . . . . ?
O4' C4' C3' C2' -31.2(8) . . . . ?
C5' C4' C3' C2' -149.8(7) . . . . ?
O2' C2' C3' O3' 28.6(9) . . . . ?
C1' C2' C3' O3' 142.8(7) . . . . ?
O2' C2' C3' C4' -88.2(7) . . . . ?
C1' C2' C3' C4' 26.0(8) . . . . ?
C25 C30 C29 C28 -1.0(13) . . . . ?
C43 C48 C47 C46 -2.2(13) . . . . ?
C30 C29 C28 C27 3.0(14) . . . . ?
C25 C26 C27 C28 2.1(14) . . . . ?
C29 C28 C27 C26 -3.5(14) . . . . ?
C48 C47 C46 C45 1.3(13) . . . . ?
C19 C20 C21 C22 -1.1(17) . . . . ?
C20 C21 C22 C23 1.5(19) . . . . ?
C21 C20 C19 C24 0.5(14) . . . . ?
C21 C20 C19 P1 -174.3(8) . . . . ?
C20 C19 C24 C23 -0.4(14) . . . . ?
P1 C19 C24 C23 174.6(8) . . . . ?
C21 C22 C23 C24 -1.4(19) . . . . ?
C19 C24 C23 C22 0.9(16) . . . . ?
C40 C39 C38 C37 3.0(14) . . . . ?
C42 C37 C38 C39 1.0(13) . . . . ?
P2 C37 C38 C39 -178.5(7) . . . . ?
C42 C41 C40 C39 2.7(16) . . . . ?
C38 C39 C40 C41 -5.0(16) . . . . ?
C40 C41 C42 C37 1.6(14) . . . . ?
C38 C37 C42 C41 -3.5(13) . . . . ?
P2 C37 C42 C41 176.0(7) . . . . ?
C4 C5 C6 O10 -179.3(8) . . . . ?
N7 C5 C6 O10 -6.3(15) . . . . ?
C4 C5 C6 N1 -0.5(10) . . . . ?
N7 C5 C6 N1 172.5(8) . . . . ?
C48 C43 C44 C45 -1.2(12) . . . . ?
P2 C43 C44 C45 -172.3(6) . . . . ?
C43 C44 C45 C46 0.3(12) . . . . ?
C47 C46 C45 C44 -0.3(13) . . . . ?
C36 C31 C32 C33 2.3(19) . . . . ?
P2 C31 C32 C33 -179.2(11) . . . . ?
C31 C32 C33 C34 -3(2) . . . . ?
C32 C33 C34 C35 3(2) . . . . ?
C33 C34 C35 C36 -1.9(19) . . . . ?
C34 C35 C36 C31 1.2(18) . . . . ?
C32 C31 C36 C35 -1.4(17) . . . . ?
P2 C31 C36 C35 -179.9(9) . . . . ?
C18 C13 C14 C15 0.7(11) . . . . ?
P1 C13 C14 C15 -177.1(6) . . . . ?
C4 N3 C2 N11 -179.9(7) . . . . ?
C4 N3 C2 N1 0.8(11) . . . . ?
C14 C13 C18 C17 0.5(12) . . . . ?
P1 C13 C18 C17 178.3(6) . . . . ?
C13 C18 C17 C16 -2.4(13) . . . . ?
C18 C17 C16 C15 3.3(13) . . . . ?
C17 C16 C15 C14 -2.2(13) . . . . ?
C13 C14 C15 C16 0.2(12) . . . . ?
N3 C4 N9 C8 174.1(7) . . . . ?
C5 C4 N9 C8 -2.7(8) . . . . ?
N3 C4 N9 C1' -5.7(12) . . . . ?
C5 C4 N9 C1' 177.5(7) . . . . ?
N7 C8 N9 C4 3.1(8) . . . . ?
Pt1 C8 N9 C4 -169.9(5) . . . . ?
N7 C8 N9 C1' -177.1(6) . . . . ?
Pt1 C8 N9 C1' 9.9(10) . . . . ?
O4' C1' N9 C4 63.9(9) . . . . ?
C2' C1' N9 C4 -58.3(10) . . . . ?
O4' C1' N9 C8 -115.9(7) . . . . ?
C2' C1' N9 C8 122.0(8) . . . . ?
N9 C8 N7 C5 -2.4(8) . . . . ?
Pt1 C8 N7 C5 170.3(5) . . . . ?
N9 C8 N7 C12 179.5(7) . . . . ?
Pt1 C8 N7 C12 -7.7(11) . . . . ?
C4 C5 N7 C8 0.8(9) . . . . ?
C6 C5 N7 C8 -172.9(8) . . . . ?
C4 C5 N7 C12 178.9(7) . . . . ?
C6 C5 N7 C12 5.1(13) . . . . ?
N3 C2 N1 C6 -2.6(13) . . . . ?
N11 C2 N1 C6 178.1(8) . . . . ?
O10 C6 N1 C2 -178.9(8) . . . . ?
C5 C6 N1 C2 2.2(11) . . . . ?
N9 C1' O4' C4' -135.7(6) . . . . ?
C2' C1' O4' C4' -8.2(8) . . . . ?
C5' C4' O4' C1' 150.1(6) . . . . ?
C3' C4' O4' C1' 25.4(8) . . . . ?
C20 C19 P1 C25 -32.5(8) . . . . ?
C24 C19 P1 C25 152.7(7) . . . . ?
C20 C19 P1 C13 78.1(8) . . . . ?
C24 C19 P1 C13 -96.7(7) . . . . ?
C20 C19 P1 Pt1 -157.7(7) . . . . ?
C24 C19 P1 Pt1 27.6(8) . . . . ?
C30 C25 P1 C19 140.1(7) . . . . ?
C26 C25 P1 C19 -47.6(7) . . . . ?
C30 C25 P1 C13 28.3(8) . . . . ?
C26 C25 P1 C13 -159.4(7) . . . . ?
C30 C25 P1 Pt1 -95.2(7) . . . . ?
C26 C25 P1 Pt1 77.1(7) . . . . ?
C18 C13 P1 C19 147.6(6) . . . . ?
C14 C13 P1 C19 -34.7(7) . . . . ?
C18 C13 P1 C25 -102.2(6) . . . . ?
C14 C13 P1 C25 75.5(7) . . . . ?
C18 C13 P1 Pt1 22.5(7) . . . . ?
C14 C13 P1 Pt1 -159.8(5) . . . . ?
C42 C37 P2 C31 -79.4(8) . . . . ?
C38 C37 P2 C31 100.1(8) . . . . ?
C42 C37 P2 C43 32.0(9) . . . . ?
C38 C37 P2 C43 -148.5(7) . . . . ?
C42 C37 P2 Pt1 157.4(7) . . . . ?
C38 C37 P2 Pt1 -23.1(8) . . . . ?
C36 C31 P2 C37 33.9(10) . . . . ?
C32 C31 P2 C37 -144.6(9) . . . . ?
C36 C31 P2 C43 -77.9(9) . . . . ?
C32 C31 P2 C43 103.6(9) . . . . ?
C36 C31 P2 Pt1 156.7(8) . . . . ?
C32 C31 P2 Pt1 -21.7(10) . . . . ?
C48 C43 P2 C37 52.0(7) . . . . ?
C44 C43 P2 C37 -137.0(7) . . . . ?
C48 C43 P2 C31 164.1(6) . . . . ?
C44 C43 P2 C31 -24.9(7) . . . . ?
C48 C43 P2 Pt1 -71.8(6) . . . . ?
C44 C43 P2 Pt1 99.2(6) . . . . ?
